data_1563403
loop_
_publ_author_name
'Puhakainen, Kati'
'Bostr\"om, Magnus'
'Groy, Thomas L.'
'H\"aussermann, Ulrich'

_publ_section_title
;
 A new phase in the system lithium--aluminum: Characterization of
 orthorhombic Li2Al
;
_journal_issue 11
_journal_name_full 'Journal of Solid State Chemistry'
_journal_page_first 2528
_journal_page_last 2533
_journal_paper_doi 10.1016/j.jssc.2010.08.029
_journal_volume 183
_journal_year 2010
_chemical_formula_moiety '0.54(Al), 0.96(Li)'
_chemical_formula_sum 'Al0.54 Li0.96'
_chemical_formula_weight 21.25
_space_group_IT_number 63
_space_group_name_Hall '-C 2c 2'
_space_group_name_H-M_alt 'C m c m'
_symmetry_cell_setting orthorhombic
_symmetry_space_group_name_Hall '-C 2c 2'
_symmetry_space_group_name_H-M 'C m c m'
_atom_sites_solution_primary direct
_atom_sites_solution_secondary difmap
_audit_creation_method SHELXL-97
_cell_angle_alpha 90.00
_cell_angle_beta 90.00
_cell_angle_gamma 90.00
_cell_formula_units_Z 8
_cell_length_a 4.6579(16)
_cell_length_b 9.767(4)
_cell_length_c 4.4901(16)
_cell_measurement_reflns_used 500
_cell_measurement_temperature 298(2)
_cell_measurement_theta_max 32.972
_cell_measurement_theta_min 4.174
_cell_volume 204.27(13)
_computing_cell_refinement 'SAINT V6.45A'
_computing_data_collection 'SMART Version 5.632 (Bruker, 2003)'
_computing_data_reduction 'SAINT V6.45A'
_computing_molecular_graphics 'SHELXTL Version 6.14 (Sheldrick, 2003b)'
_computing_publication_material 'SHELXTL Version 6.14 (Sheldrick, 2003b)'
_computing_structure_refinement 'SHELXL-97 (Sheldrick, 1997)'
_computing_structure_solution 'SHELXS-97 (Sheldrick, 1990)'
_diffrn_ambient_temperature 298(2)
_diffrn_measured_fraction_theta_full 1.000
_diffrn_measured_fraction_theta_max 1.000
_diffrn_measurement_device_type 'Bruker SMART APEX'
_diffrn_measurement_method '\w scan'
_diffrn_radiation_monochromator graphite
_diffrn_radiation_source 'fine-focus sealed tube'
_diffrn_radiation_type MoK\a
_diffrn_radiation_wavelength 0.71073
_diffrn_reflns_av_R_equivalents 0.0425
_diffrn_reflns_av_sigmaI/netI 0.0311
_diffrn_reflns_limit_h_max 6
_diffrn_reflns_limit_h_min -6
_diffrn_reflns_limit_k_max 12
_diffrn_reflns_limit_k_min -12
_diffrn_reflns_limit_l_max 5
_diffrn_reflns_limit_l_min -5
_diffrn_reflns_number 964
_diffrn_reflns_theta_full 27.45
_diffrn_reflns_theta_max 27.45
_diffrn_reflns_theta_min 4.17
_exptl_absorpt_coefficient_mu 0.493
_exptl_absorpt_correction_T_max 0.9524
_exptl_absorpt_correction_T_min 0.9387
_exptl_absorpt_correction_type multi-scan
_exptl_absorpt_process_details 'SADABS Version 2.10 (Sheldrick, 2003a)'
_exptl_crystal_colour 'metallic grey'
_exptl_crystal_density_diffrn 1.381
_exptl_crystal_density_method 'not measured'
_exptl_crystal_description block
_exptl_crystal_F_000 79
_exptl_crystal_size_max 0.13
_exptl_crystal_size_mid 0.11
_exptl_crystal_size_min 0.10
_refine_diff_density_max 0.183
_refine_diff_density_min -0.183
_refine_diff_density_rms 0.053
_refine_ls_extinction_method none
_refine_ls_goodness_of_fit_ref 1.056
_refine_ls_matrix_type full
_refine_ls_number_parameters 15
_refine_ls_number_reflns 145
_refine_ls_number_restraints 0
_refine_ls_restrained_S_all 1.056
_refine_ls_R_factor_all 0.0304
_refine_ls_R_factor_gt 0.0251
_refine_ls_shift/su_max 0.000
_refine_ls_shift/su_mean 0.000
_refine_ls_structure_factor_coef Fsqd
_refine_ls_weighting_details 'calc w=1/[\s^2^(Fo^2^)+(0.0307P)^2^+0.0000P] where P=(Fo^2^+2Fc^2^)/3'
_refine_ls_weighting_scheme calc
_refine_ls_wR_factor_gt 0.0545
_refine_ls_wR_factor_ref 0.0558
_reflns_number_gt 135
_reflns_number_total 145
_reflns_threshold_expression >2sigma(I)
_cod_data_source_file JSSC-2010-183-2528.cif
_cod_data_source_block cmcm
_cod_depositor_comments
;
The following automatic conversions were performed:

data item '_symmetry_cell_setting' value 'Orthorhombic' was changed
to 'orthorhombic' in accordance with the built-in table derived from
the CIF Core dictionary named 'cif_core.dic' version 2.4.5 last
updated on 2014-11-21.

Automatic conversion script
Id: cif_fix_values 8369 2020-08-20 11:38:08Z andrius 
;
_cod_original_cell_volume 204.28(12)
_cod_database_code 1563403

loop_
_symmetry_equiv_pos_as_xyz
'x, y, z'
'-x, -y, z+1/2'
'-x, y, -z+1/2'
'x, -y, -z'
'x+1/2, y+1/2, z'
'-x+1/2, -y+1/2, z+1/2'
'-x+1/2, y+1/2, -z+1/2'
'x+1/2, -y+1/2, -z'
'-x, -y, -z'
'x, y, -z-1/2'
'x, -y, z-1/2'
'-x, y, z'
'-x+1/2, -y+1/2, -z'
'x+1/2, y+1/2, -z-1/2'
'x+1/2, -y+1/2, z-1/2'
'-x+1/2, y+1/2, z'

loop_
_atom_site_label
_atom_site_type_symbol
_atom_site_fract_x
_atom_site_fract_y
_atom_site_fract_z
_atom_site_U_iso_or_equiv
_atom_site_adp_type
_atom_site_occupancy
_atom_site_symmetry_multiplicity
_atom_site_calc_flag
_atom_site_refinement_flags
_atom_site_disorder_assembly
_atom_site_disorder_group
Al1 Al 0.0000 0.07477(9) 0.2500 0.0186(3) Uani 1 4 d S . .
Al2 Al 0.0000 0.2418(5) 0.7500 0.0341(19) Uani 0.048(5) 4 d SP . .
Li2 Li 0.0000 0.2418(5) 0.7500 0.0341(19) Uani 0.95 4 d SP . .
Al3 Al 0.5000 0.9093(5) 0.2500 0.033(2) Uani 0.036(6) 4 d SP . .
Li3 Li 0.5000 0.9093(5) 0.2500 0.033(2) Uani 0.96 4 d SP . .

loop_
_atom_site_aniso_label
_atom_site_aniso_U_11
_atom_site_aniso_U_22
_atom_site_aniso_U_33
_atom_site_aniso_U_23
_atom_site_aniso_U_13
_atom_site_aniso_U_12
Al1 0.0215(5) 0.0200(5) 0.0144(4) 0.000 0.000 0.000
Al2 0.037(3) 0.038(3) 0.027(3) 0.000 0.000 0.000
Li2 0.037(3) 0.038(3) 0.027(3) 0.000 0.000 0.000
Al3 0.032(3) 0.035(4) 0.031(3) 0.000 0.000 0.000
Li3 0.032(3) 0.035(4) 0.031(3) 0.000 0.000 0.000

loop_
_atom_type_symbol
_atom_type_description
_atom_type_scat_dispersion_real
_atom_type_scat_dispersion_imag
_atom_type_scat_source
Li Li -0.0003 0.0001 'International Tables Vol C Tables 4.2.6.8 and 6.1.1.4'
Al Al 0.0645 0.0514 'International Tables Vol C Tables 4.2.6.8 and 6.1.1.4'

loop_
_geom_angle_atom_site_label_1
_geom_angle_atom_site_label_2
_geom_angle_atom_site_label_3
_geom_angle
_geom_angle_site_symmetry_1
_geom_angle_site_symmetry_3
Al1 Al1 Al1 113.91(7) 9 9_556
Al1 Al1 Al2 177.04(9) 9 .
Al1 Al1 Al2 69.05(8) 9_556 .
Al1 Al1 Li2 69.05(8) 9 1_554
Al1 Al1 Li2 177.04(9) 9_556 1_554
Al2 Al1 Li2 107.99(16) . 1_554
Al1 Al1 Al2 69.05(8) 9 1_554
Al1 Al1 Al2 177.04(9) 9_556 1_554
Al2 Al1 Al2 107.99(16) . 1_554
Li2 Al1 Al2 0.00(15) 1_554 1_554
Al1 Al1 Li3 71.89(5) 9 1_445
Al1 Al1 Li3 71.89(5) 9_556 1_445
Al2 Al1 Li3 109.58(5) . 1_445
Li2 Al1 Li3 109.58(5) 1_554 1_445
Al2 Al1 Li3 109.58(5) 1_554 1_445
Al1 Al1 Al3 71.89(5) 9 1_445
Al1 Al1 Al3 71.89(5) 9_556 1_445
Al2 Al1 Al3 109.58(5) . 1_445
Li2 Al1 Al3 109.58(5) 1_554 1_445
Al2 Al1 Al3 109.58(5) 1_554 1_445
Li3 Al1 Al3 0.00(15) 1_445 1_445
Al1 Al1 Li3 71.89(5) 9 1_545
Al1 Al1 Li3 71.89(5) 9_556 1_545
Al2 Al1 Li3 109.58(5) . 1_545
Li2 Al1 Li3 109.58(5) 1_554 1_545
Al2 Al1 Li3 109.58(5) 1_554 1_545
Li3 Al1 Li3 110.49(16) 1_445 1_545
Al3 Al1 Li3 110.49(16) 1_445 1_545
Al1 Al1 Al3 71.89(5) 9 1_545
Al1 Al1 Al3 71.89(5) 9_556 1_545
Al2 Al1 Al3 109.58(5) . 1_545
Li2 Al1 Al3 109.58(5) 1_554 1_545
Al2 Al1 Al3 109.58(5) 1_554 1_545
Li3 Al1 Al3 110.49(16) 1_445 1_545
Al3 Al1 Al3 110.49(16) 1_445 1_545
Li3 Al1 Al3 0.00(15) 1_545 1_545
Al1 Al1 Li2 109.42(4) 9 13_556
Al1 Al1 Li2 109.42(4) 9_556 13_556
Al2 Al1 Li2 69.00(2) . 13_556
Li2 Al1 Li2 69.00(2) 1_554 13_556
Al2 Al1 Li2 69.00(2) 1_554 13_556
Li3 Al1 Li2 177.18(10) 1_445 13_556
Al3 Al1 Li2 177.18(10) 1_445 13_556
Li3 Al1 Li2 72.32(11) 1_545 13_556
Al3 Al1 Li2 72.32(11) 1_545 13_556
Al1 Al1 Al2 109.42(4) 9 13_556
Al1 Al1 Al2 109.42(4) 9_556 13_556
Al2 Al1 Al2 69.00(2) . 13_556
Li2 Al1 Al2 69.00(2) 1_554 13_556
Al2 Al1 Al2 69.00(2) 1_554 13_556
Li3 Al1 Al2 177.18(10) 1_445 13_556
Al3 Al1 Al2 177.18(10) 1_445 13_556
Li3 Al1 Al2 72.32(11) 1_545 13_556
Al3 Al1 Al2 72.32(11) 1_545 13_556
Li2 Al1 Al2 0.0 13_556 13_556
Al1 Al1 Li2 109.42(4) 9 13_456
Al1 Al1 Li2 109.42(4) 9_556 13_456
Al2 Al1 Li2 69.00(2) . 13_456
Li2 Al1 Li2 69.00(2) 1_554 13_456
Al2 Al1 Li2 69.00(2) 1_554 13_456
Li3 Al1 Li2 72.32(11) 1_445 13_456
Al3 Al1 Li2 72.32(11) 1_445 13_456
Li3 Al1 Li2 177.18(10) 1_545 13_456
Al3 Al1 Li2 177.18(10) 1_545 13_456
Li2 Al1 Li2 104.86(15) 13_556 13_456
Al2 Al1 Li2 104.86(15) 13_556 13_456
Al1 Al1 Al2 109.42(4) 9 13_456
Al1 Al1 Al2 109.42(4) 9_556 13_456
Al2 Al1 Al2 69.00(2) . 13_456
Li2 Al1 Al2 69.00(2) 1_554 13_456
Al2 Al1 Al2 69.00(2) 1_554 13_456
Li3 Al1 Al2 72.32(11) 1_445 13_456
Al3 Al1 Al2 72.32(11) 1_445 13_456
Li3 Al1 Al2 177.18(10) 1_545 13_456
Al3 Al1 Al2 177.18(10) 1_545 13_456
Li2 Al1 Al2 104.86(15) 13_556 13_456
Al2 Al1 Al2 104.86(15) 13_556 13_456
Li2 Al1 Al2 0.00(14) 13_456 13_456
Al1 Al1 Li2 56.95(3) 9 9_556
Al1 Al1 Li2 56.95(3) 9_556 9_556
Al2 Al1 Li2 126.01(8) . 9_556
Li2 Al1 Li2 126.01(8) 1_554 9_556
Al2 Al1 Li2 126.01(8) 1_554 9_556
Li3 Al1 Li2 55.25(8) 1_445 9_556
Al3 Al1 Li2 55.25(8) 1_445 9_556
Li3 Al1 Li2 55.25(8) 1_545 9_556
Al3 Al1 Li2 55.25(8) 1_545 9_556
Li2 Al1 Li2 127.57(7) 13_556 9_556
Al2 Al1 Li2 127.57(7) 13_556 9_556
Li2 Al1 Li2 127.57(7) 13_456 9_556
Al2 Al1 Li2 127.57(7) 13_456 9_556
Al1 Al1 Al2 56.95(3) 9 9_556
Al1 Al1 Al2 56.95(3) 9_556 9_556
Al2 Al1 Al2 126.01(8) . 9_556
Li2 Al1 Al2 126.01(8) 1_554 9_556
Al2 Al1 Al2 126.01(8) 1_554 9_556
Li3 Al1 Al2 55.25(8) 1_445 9_556
Al3 Al1 Al2 55.25(8) 1_445 9_556
Li3 Al1 Al2 55.25(8) 1_545 9_556
Al3 Al1 Al2 55.25(8) 1_545 9_556
Li2 Al1 Al2 127.57(7) 13_556 9_556
Al2 Al1 Al2 127.57(7) 13_556 9_556
Li2 Al1 Al2 127.57(7) 13_456 9_556
Al2 Al1 Al2 127.57(7) 13_456 9_556
Li2 Al1 Al2 0.0 9_556 9_556
Al1 Al1 Li3 127.39(6) 9 9_666
Al1 Al1 Li3 56.30(6) 9_556 9_666
Al2 Al1 Li3 53.91(7) . 9_666
Li2 Al1 Li3 122.18(7) 1_554 9_666
Al2 Al1 Li3 122.18(7) 1_554 9_666
Li3 Al1 Li3 128.18(3) 1_445 9_666
Al3 Al1 Li3 128.18(3) 1_445 9_666
Li3 Al1 Li3 55.70(10) 1_545 9_666
Al3 Al1 Li3 55.70(10) 1_545 9_666
Li2 Al1 Li3 53.18(7) 13_556 9_666
Al2 Al1 Li3 53.18(7) 13_556 9_666
Li2 Al1 Li3 122.73(8) 13_456 9_666
Al2 Al1 Li3 122.73(8) 13_456 9_666
Li2 Al1 Li3 92.75(8) 9_556 9_666
Al2 Al1 Li3 92.75(8) 9_556 9_666
Al1 Al1 Al3 127.39(6) 9 9_666
Al1 Al1 Al3 56.30(6) 9_556 9_666
Al2 Al1 Al3 53.91(7) . 9_666
Li2 Al1 Al3 122.18(7) 1_554 9_666
Al2 Al1 Al3 122.18(7) 1_554 9_666
Li3 Al1 Al3 128.18(3) 1_445 9_666
Al3 Al1 Al3 128.18(3) 1_445 9_666
Li3 Al1 Al3 55.70(10) 1_545 9_666
Al3 Al1 Al3 55.70(10) 1_545 9_666
Li2 Al1 Al3 53.18(7) 13_556 9_666
Al2 Al1 Al3 53.18(7) 13_556 9_666
Li2 Al1 Al3 122.73(8) 13_456 9_666
Al2 Al1 Al3 122.73(8) 13_456 9_666
Li2 Al1 Al3 92.75(8) 9_556 9_666
Al2 Al1 Al3 92.75(8) 9_556 9_666
Li3 Al1 Al3 0.00(16) 9_666 9_666
Al1 Al1 Li3 56.30(6) 9 9_565
Al1 Al1 Li3 127.39(6) 9_556 9_565
Al2 Al1 Li3 122.18(7) . 9_565
Li2 Al1 Li3 53.91(7) 1_554 9_565
Al2 Al1 Li3 53.91(7) 1_554 9_565
Li3 Al1 Li3 55.70(10) 1_445 9_565
Al3 Al1 Li3 55.70(10) 1_445 9_565
Li3 Al1 Li3 128.18(3) 1_545 9_565
Al3 Al1 Li3 128.18(3) 1_545 9_565
Li2 Al1 Li3 122.73(8) 13_556 9_565
Al2 Al1 Li3 122.73(8) 13_556 9_565
Li2 Al1 Li3 53.18(7) 13_456 9_565
Al2 Al1 Li3 53.18(7) 13_456 9_565
Li2 Al1 Li3 92.75(8) 9_556 9_565
Al2 Al1 Li3 92.75(8) 9_556 9_565
Li3 Al1 Li3 174.50(16) 9_666 9_565
Al3 Al1 Li3 174.50(16) 9_666 9_565
Al1 Al1 Al3 56.30(6) 9 9_565
Al1 Al1 Al3 127.39(6) 9_556 9_565
Al2 Al1 Al3 122.18(7) . 9_565
Li2 Al1 Al3 53.91(7) 1_554 9_565
Al2 Al1 Al3 53.91(7) 1_554 9_565
Li3 Al1 Al3 55.70(10) 1_445 9_565
Al3 Al1 Al3 55.70(10) 1_445 9_565
Li3 Al1 Al3 128.18(3) 1_545 9_565
Al3 Al1 Al3 128.18(3) 1_545 9_565
Li2 Al1 Al3 122.73(8) 13_556 9_565
Al2 Al1 Al3 122.73(8) 13_556 9_565
Li2 Al1 Al3 53.18(7) 13_456 9_565
Al2 Al1 Al3 53.18(7) 13_456 9_565
Li2 Al1 Al3 92.75(8) 9_556 9_565
Al2 Al1 Al3 92.75(8) 9_556 9_565
Li3 Al1 Al3 174.50(16) 9_666 9_565
Al3 Al1 Al3 174.50(16) 9_666 9_565
Li3 Al1 Al3 0.0 9_565 9_565
Al1 Al1 Li3 127.39(6) 9 9_566
Al1 Al1 Li3 56.30(6) 9_556 9_566
Al2 Al1 Li3 53.91(7) . 9_566
Li2 Al1 Li3 122.18(7) 1_554 9_566
Al2 Al1 Li3 122.18(7) 1_554 9_566
Li3 Al1 Li3 55.70(10) 1_445 9_566
Al3 Al1 Li3 55.70(10) 1_445 9_566
Li3 Al1 Li3 128.18(3) 1_545 9_566
Al3 Al1 Li3 128.18(3) 1_545 9_566
Li2 Al1 Li3 122.73(8) 13_556 9_566
Al2 Al1 Li3 122.73(8) 13_556 9_566
Li2 Al1 Li3 53.18(7) 13_456 9_566
Al2 Al1 Li3 53.18(7) 13_456 9_566
Li2 Al1 Li3 92.75(8) 9_556 9_566
Al2 Al1 Li3 92.75(8) 9_556 9_566
Li3 Al1 Li3 91.96(3) 9_666 9_566
Al3 Al1 Li3 91.96(3) 9_666 9_566
Li3 Al1 Li3 87.77(3) 9_565 9_566
Al3 Al1 Li3 87.77(3) 9_565 9_566
Al1 Al1 Al3 127.39(6) 9 9_566
Al1 Al1 Al3 56.30(6) 9_556 9_566
Al2 Al1 Al3 53.91(7) . 9_566
Li2 Al1 Al3 122.18(7) 1_554 9_566
Al2 Al1 Al3 122.18(7) 1_554 9_566
Li3 Al1 Al3 55.70(10) 1_445 9_566
Al3 Al1 Al3 55.70(10) 1_445 9_566
Li3 Al1 Al3 128.18(3) 1_545 9_566
Al3 Al1 Al3 128.18(3) 1_545 9_566
Li2 Al1 Al3 122.73(8) 13_556 9_566
Al2 Al1 Al3 122.73(8) 13_556 9_566
Li2 Al1 Al3 53.18(7) 13_456 9_566
Al2 Al1 Al3 53.18(7) 13_456 9_566
Li2 Al1 Al3 92.75(8) 9_556 9_566
Al2 Al1 Al3 92.75(8) 9_556 9_566
Li3 Al1 Al3 91.96(3) 9_666 9_566
Al3 Al1 Al3 91.96(3) 9_666 9_566
Li3 Al1 Al3 87.77(3) 9_565 9_566
Al3 Al1 Al3 87.77(3) 9_565 9_566
Li3 Al1 Al3 0.00(16) 9_566 9_566
Al1 Al1 Li3 56.30(6) 9 9_665
Al1 Al1 Li3 127.39(6) 9_556 9_665
Al2 Al1 Li3 122.18(7) . 9_665
Li2 Al1 Li3 53.91(7) 1_554 9_665
Al2 Al1 Li3 53.91(7) 1_554 9_665
Li3 Al1 Li3 128.18(3) 1_445 9_665
Al3 Al1 Li3 128.18(3) 1_445 9_665
Li3 Al1 Li3 55.70(10) 1_545 9_665
Al3 Al1 Li3 55.70(10) 1_545 9_665
Li2 Al1 Li3 53.18(7) 13_556 9_665
Al2 Al1 Li3 53.18(7) 13_556 9_665
Li2 Al1 Li3 122.73(8) 13_456 9_665
Al2 Al1 Li3 122.73(8) 13_456 9_665
Li2 Al1 Li3 92.75(8) 9_556 9_665
Al2 Al1 Li3 92.75(8) 9_556 9_665
Li3 Al1 Li3 87.77(3) 9_666 9_665
Al3 Al1 Li3 87.77(3) 9_666 9_665
Li3 Al1 Li3 91.96(3) 9_565 9_665
Al3 Al1 Li3 91.96(3) 9_565 9_665
Li3 Al1 Li3 174.50(16) 9_566 9_665
Al3 Al1 Li3 174.50(16) 9_566 9_665
Al1 Al1 Al3 56.30(6) 9 9_665
Al1 Al1 Al3 127.39(6) 9_556 9_665
Al2 Al1 Al3 122.18(7) . 9_665
Li2 Al1 Al3 53.91(7) 1_554 9_665
Al2 Al1 Al3 53.91(7) 1_554 9_665
Li3 Al1 Al3 128.18(3) 1_445 9_665
Al3 Al1 Al3 128.18(3) 1_445 9_665
Li3 Al1 Al3 55.70(10) 1_545 9_665
Al3 Al1 Al3 55.70(10) 1_545 9_665
Li2 Al1 Al3 53.18(7) 13_556 9_665
Al2 Al1 Al3 53.18(7) 13_556 9_665
Li2 Al1 Al3 122.73(8) 13_456 9_665
Al2 Al1 Al3 122.73(8) 13_456 9_665
Li2 Al1 Al3 92.75(8) 9_556 9_665
Al2 Al1 Al3 92.75(8) 9_556 9_665
Li3 Al1 Al3 87.77(3) 9_666 9_665
Al3 Al1 Al3 87.77(3) 9_666 9_665
Li3 Al1 Al3 91.96(3) 9_565 9_665
Al3 Al1 Al3 91.96(3) 9_565 9_665
Li3 Al1 Al3 174.50(16) 9_566 9_665
Al3 Al1 Al3 174.50(16) 9_566 9_665
Li3 Al1 Al3 0.0 9_665 9_665
Al1 Al1 Li3 123.05(3) 9 5_445
Al1 Al1 Li3 123.05(3) 9_556 5_445
Al2 Al1 Li3 53.99(8) . 5_445
Li2 Al1 Li3 53.99(8) 1_554 5_445
Al2 Al1 Li3 53.99(8) 1_554 5_445
Li3 Al1 Li3 124.75(8) 1_445 5_445
Al3 Al1 Li3 124.75(8) 1_445 5_445
Li3 Al1 Li3 124.75(8) 1_545 5_445
Al3 Al1 Li3 124.75(8) 1_545 5_445
Li2 Al1 Li3 52.43(7) 13_556 5_445
Al2 Al1 Li3 52.43(7) 13_556 5_445
Li2 Al1 Li3 52.43(7) 13_456 5_445
Al2 Al1 Li3 52.43(7) 13_456 5_445
Li2 Al1 Li3 180.0 9_556 5_445
Al2 Al1 Li3 180.0 9_556 5_445
Li3 Al1 Li3 87.25(8) 9_666 5_445
Al3 Al1 Li3 87.25(8) 9_666 5_445
Li3 Al1 Li3 87.25(8) 9_565 5_445
Al3 Al1 Li3 87.25(8) 9_565 5_445
Li3 Al1 Li3 87.25(8) 9_566 5_445
Al3 Al1 Li3 87.25(8) 9_566 5_445
Li3 Al1 Li3 87.25(8) 9_665 5_445
Al3 Al1 Li3 87.25(8) 9_665 5_445
Al1 Al1 Al3 123.05(3) 9 5_445
Al1 Al1 Al3 123.05(3) 9_556 5_445
Al2 Al1 Al3 53.99(8) . 5_445
Li2 Al1 Al3 53.99(8) 1_554 5_445
Al2 Al1 Al3 53.99(8) 1_554 5_445
Li3 Al1 Al3 124.75(8) 1_445 5_445
Al3 Al1 Al3 124.75(8) 1_445 5_445
Li3 Al1 Al3 124.75(8) 1_545 5_445
Al3 Al1 Al3 124.75(8) 1_545 5_445
Li2 Al1 Al3 52.43(7) 13_556 5_445
Al2 Al1 Al3 52.43(7) 13_556 5_445
Li2 Al1 Al3 52.43(7) 13_456 5_445
Al2 Al1 Al3 52.43(7) 13_456 5_445
Li2 Al1 Al3 180.0 9_556 5_445
Al2 Al1 Al3 180.0 9_556 5_445
Li3 Al1 Al3 87.25(8) 9_666 5_445
Al3 Al1 Al3 87.25(8) 9_666 5_445
Li3 Al1 Al3 87.25(8) 9_565 5_445
Al3 Al1 Al3 87.25(8) 9_565 5_445
Li3 Al1 Al3 87.25(8) 9_566 5_445
Al3 Al1 Al3 87.25(8) 9_566 5_445
Li3 Al1 Al3 87.25(8) 9_665 5_445
Al3 Al1 Al3 87.25(8) 9_665 5_445
Li3 Al1 Al3 0.0 5_445 5_445
Al1 Al1 Al1 33.05(3) 9 1_554
Al1 Al1 Al1 146.95(3) 9_556 1_554
Al2 Al1 Al1 143.99(8) . 1_554
Li2 Al1 Al1 36.01(8) 1_554 1_554
Al2 Al1 Al1 36.01(8) 1_554 1_554
Li3 Al1 Al1 90.0 1_445 1_554
Al3 Al1 Al1 90.0 1_445 1_554
Li3 Al1 Al1 90.0 1_545 1_554
Al3 Al1 Al1 90.0 1_545 1_554
Li2 Al1 Al1 90.0 13_556 1_554
Al2 Al1 Al1 90.0 13_556 1_554
Li2 Al1 Al1 90.0 13_456 1_554
Al2 Al1 Al1 90.0 13_456 1_554
Li2 Al1 Al1 90.0 9_556 1_554
Al2 Al1 Al1 90.0 9_556 1_554
Li3 Al1 Al1 133.886(15) 9_666 1_554
Al3 Al1 Al1 133.886(15) 9_666 1_554
Li3 Al1 Al1 46.114(15) 9_565 1_554
Al3 Al1 Al1 46.114(15) 9_565 1_554
Li3 Al1 Al1 133.886(15) 9_566 1_554
Al3 Al1 Al1 133.886(15) 9_566 1_554
Li3 Al1 Al1 46.114(15) 9_665 1_554
Al3 Al1 Al1 46.114(15) 9_665 1_554
Li3 Al1 Al1 90.0 5_445 1_554
Al3 Al1 Al1 90.0 5_445 1_554
Al1 Al1 Al1 146.95(3) 9 1_556
Al1 Al1 Al1 33.05(3) 9_556 1_556
Al2 Al1 Al1 36.01(8) . 1_556
Li2 Al1 Al1 143.99(8) 1_554 1_556
Al2 Al1 Al1 143.99(8) 1_554 1_556
Li3 Al1 Al1 90.0 1_445 1_556
Al3 Al1 Al1 90.0 1_445 1_556
Li3 Al1 Al1 90.0 1_545 1_556
Al3 Al1 Al1 90.0 1_545 1_556
Li2 Al1 Al1 90.0 13_556 1_556
Al2 Al1 Al1 90.0 13_556 1_556
Li2 Al1 Al1 90.0 13_456 1_556
Al2 Al1 Al1 90.0 13_456 1_556
Li2 Al1 Al1 90.0 9_556 1_556
Al2 Al1 Al1 90.0 9_556 1_556
Li3 Al1 Al1 46.114(15) 9_666 1_556
Al3 Al1 Al1 46.114(15) 9_666 1_556
Li3 Al1 Al1 133.886(15) 9_565 1_556
Al3 Al1 Al1 133.886(15) 9_565 1_556
Li3 Al1 Al1 46.114(15) 9_566 1_556
Al3 Al1 Al1 46.114(15) 9_566 1_556
Li3 Al1 Al1 133.886(15) 9_665 1_556
Al3 Al1 Al1 133.886(15) 9_665 1_556
Li3 Al1 Al1 90.0 5_445 1_556
Al3 Al1 Al1 90.0 5_445 1_556
Al1 Al1 Al1 180.00(2) 1_554 1_556
Al1 Al1 Li2 37.166(19) 9 5_444
Al1 Al1 Li2 91.35(5) 9_556 5_444
Al2 Al1 Li2 144.36(4) . 5_444
Li2 Al1 Li2 91.20(4) 1_554 5_444
Al2 Al1 Li2 91.20(4) 1_554 5_444
Li3 Al1 Li2 34.78(4) 1_445 5_444
Al3 Al1 Li2 34.78(4) 1_445 5_444
Li3 Al1 Li2 90.74(9) 1_545 5_444
Al3 Al1 Li2 90.74(9) 1_545 5_444
Li2 Al1 Li2 146.59(4) 13_556 5_444
Al2 Al1 Li2 146.59(4) 13_556 5_444
Li2 Al1 Li2 91.71(10) 13_456 5_444
Al2 Al1 Li2 91.71(10) 13_456 5_444
Li2 Al1 Li2 44.85(4) 9_556 5_444
Al2 Al1 Li2 44.85(4) 9_556 5_444
Li3 Al1 Li2 137.60(9) 9_666 5_444
Al3 Al1 Li2 137.60(9) 9_666 5_444
Li3 Al1 Li2 47.90(10) 9_565 5_444
Al3 Al1 Li2 47.90(10) 9_565 5_444
Li3 Al1 Li2 90.47(6) 9_566 5_444
Al3 Al1 Li2 90.47(6) 9_566 5_444
Li3 Al1 Li2 93.43(6) 9_665 5_444
Al3 Al1 Li2 93.43(6) 9_665 5_444
Li3 Al1 Li2 135.15(4) 5_445 5_444
Al3 Al1 Li2 135.15(4) 5_445 5_444
Al1 Al1 Li2 60.70(3) 1_554 5_444
Al1 Al1 Li2 119.30(3) 1_556 5_444
Al1 Al1 Al2 37.166(19) 9 5_444
Al1 Al1 Al2 91.35(5) 9_556 5_444
Al2 Al1 Al2 144.36(4) . 5_444
Li2 Al1 Al2 91.20(4) 1_554 5_444
Al2 Al1 Al2 91.20(4) 1_554 5_444
Li3 Al1 Al2 34.78(4) 1_445 5_444
Al3 Al1 Al2 34.78(4) 1_445 5_444
Li3 Al1 Al2 90.74(9) 1_545 5_444
Al3 Al1 Al2 90.74(9) 1_545 5_444
Li2 Al1 Al2 146.59(4) 13_556 5_444
Al2 Al1 Al2 146.59(4) 13_556 5_444
Li2 Al1 Al2 91.71(10) 13_456 5_444
Al2 Al1 Al2 91.71(10) 13_456 5_444
Li2 Al1 Al2 44.85(4) 9_556 5_444
Al2 Al1 Al2 44.85(4) 9_556 5_444
Li3 Al1 Al2 137.60(9) 9_666 5_444
Al3 Al1 Al2 137.60(9) 9_666 5_444
Li3 Al1 Al2 47.90(10) 9_565 5_444
Al3 Al1 Al2 47.90(10) 9_565 5_444
Li3 Al1 Al2 90.47(6) 9_566 5_444
Al3 Al1 Al2 90.47(6) 9_566 5_444
Li3 Al1 Al2 93.43(6) 9_665 5_444
Al3 Al1 Al2 93.43(6) 9_665 5_444
Li3 Al1 Al2 135.15(4) 5_445 5_444
Al3 Al1 Al2 135.15(4) 5_445 5_444
Al1 Al1 Al2 60.70(3) 1_554 5_444
Al1 Al1 Al2 119.30(3) 1_556 5_444
Li2 Al1 Al2 0.00(8) 5_444 5_444
Li3 Al2 Al3 0.00(16) 9_566 9_566
Li3 Al2 Li3 115.3(2) 9_566 9_666
Al3 Al2 Li3 115.3(2) 9_566 9_666
Li3 Al2 Al3 115.3(2) 9_566 9_666
Al3 Al2 Al3 115.3(2) 9_566 9_666
Li3 Al2 Al3 0.00(16) 9_666 9_666
Li3 Al2 Al1 71.66(9) 9_566 .
Al3 Al2 Al1 71.66(9) 9_566 .
Li3 Al2 Al1 71.66(9) 9_666 .
Al3 Al2 Al1 71.66(9) 9_666 .
Li3 Al2 Al1 71.66(9) 9_566 1_556
Al3 Al2 Al1 71.66(9) 9_566 1_556
Li3 Al2 Al1 71.66(9) 9_666 1_556
Al3 Al2 Al1 71.66(9) 9_666 1_556
Al1 Al2 Al1 107.99(16) . 1_556
Li3 Al2 Li3 108.38(8) 9_566 5_446
Al3 Al2 Li3 108.38(8) 9_566 5_446
Li3 Al2 Li3 108.38(8) 9_666 5_446
Al3 Al2 Li3 108.38(8) 9_666 5_446
Al1 Al2 Li3 179.92(17) . 5_446
Al1 Al2 Li3 72.09(8) 1_556 5_446
Li3 Al2 Al3 108.38(8) 9_566 5_446
Al3 Al2 Al3 108.38(8) 9_566 5_446
Li3 Al2 Al3 108.38(8) 9_666 5_446
Al3 Al2 Al3 108.38(8) 9_666 5_446
Al1 Al2 Al3 179.92(17) . 5_446
Al1 Al2 Al3 72.09(8) 1_556 5_446
Li3 Al2 Al3 0.00(15) 5_446 5_446
Li3 Al2 Li3 108.38(8) 9_566 5_445
Al3 Al2 Li3 108.38(8) 9_566 5_445
Li3 Al2 Li3 108.38(8) 9_666 5_445
Al3 Al2 Li3 108.38(8) 9_666 5_445
Al1 Al2 Li3 72.09(8) . 5_445
Al1 Al2 Li3 179.92(17) 1_556 5_445
Li3 Al2 Li3 107.8(2) 5_446 5_445
Al3 Al2 Li3 107.8(2) 5_446 5_445
Li3 Al2 Al3 108.38(8) 9_566 5_445
Al3 Al2 Al3 108.38(8) 9_566 5_445
Li3 Al2 Al3 108.38(8) 9_666 5_445
Al3 Al2 Al3 108.38(8) 9_666 5_445
Al1 Al2 Al3 72.09(8) . 5_445
Al1 Al2 Al3 179.92(17) 1_556 5_445
Li3 Al2 Al3 107.8(2) 5_446 5_445
Al3 Al2 Al3 107.8(2) 5_446 5_445
Li3 Al2 Al3 0.00(15) 5_445 5_445
Li3 Al2 Al1 174.80(18) 9_566 13_556
Al3 Al2 Al1 174.80(18) 9_566 13_556
Li3 Al2 Al1 69.94(9) 9_666 13_556
Al3 Al2 Al1 69.94(9) 9_666 13_556
Al1 Al2 Al1 111.00(2) . 13_556
Al1 Al2 Al1 111.00(2) 1_556 13_556
Li3 Al2 Al1 68.95(8) 5_446 13_556
Al3 Al2 Al1 68.95(8) 5_446 13_556
Li3 Al2 Al1 68.95(8) 5_445 13_556
Al3 Al2 Al1 68.95(8) 5_445 13_556
Li3 Al2 Al1 69.94(9) 9_566 13_456
Al3 Al2 Al1 69.94(9) 9_566 13_456
Li3 Al2 Al1 174.80(18) 9_666 13_456
Al3 Al2 Al1 174.80(18) 9_666 13_456
Al1 Al2 Al1 111.00(2) . 13_456
Al1 Al2 Al1 111.00(2) 1_556 13_456
Li3 Al2 Al1 68.95(8) 5_446 13_456
Al3 Al2 Al1 68.95(8) 5_446 13_456
Li3 Al2 Al1 68.95(8) 5_445 13_456
Al3 Al2 Al1 68.95(8) 5_445 13_456
Al1 Al2 Al1 104.86(15) 13_556 13_456
Li2 Al3 Al2 0.0 9_566 9_566
Li2 Al3 Li2 115.3(2) 9_566 9_666
Al2 Al3 Li2 115.3(2) 9_566 9_666
Li2 Al3 Al2 115.3(2) 9_566 9_666
Al2 Al3 Al2 115.3(2) 9_566 9_666
Li2 Al3 Al2 0.00(16) 9_666 9_666
Li2 Al3 Li2 71.62(8) 9_566 5_554
Al2 Al3 Li2 71.62(8) 9_566 5_554
Li2 Al3 Li2 71.62(8) 9_666 5_554
Al2 Al3 Li2 71.62(8) 9_666 5_554
Li2 Al3 Al2 71.62(8) 9_566 5_554
Al2 Al3 Al2 71.62(8) 9_566 5_554
Li2 Al3 Al2 71.62(8) 9_666 5_554
Al2 Al3 Al2 71.62(8) 9_666 5_554
Li2 Al3 Al2 0.00(15) 5_554 5_554
Li2 Al3 Li2 71.62(8) 9_566 5
Al2 Al3 Li2 71.62(8) 9_566 5
Li2 Al3 Li2 71.62(8) 9_666 5
Al2 Al3 Li2 71.62(8) 9_666 5
Li2 Al3 Li2 107.8(2) 5_554 5
Al2 Al3 Li2 107.8(2) 5_554 5
Li2 Al3 Al2 71.62(8) 9_566 5
Al2 Al3 Al2 71.62(8) 9_566 5
Li2 Al3 Al2 71.62(8) 9_666 5
Al2 Al3 Al2 71.62(8) 9_666 5
Li2 Al3 Al2 107.8(2) 5_554 5
Al2 Al3 Al2 107.8(2) 5_554 5
Li2 Al3 Al2 0.00(15) 5 5
Li2 Al3 Al1 177.61(19) 9_566 1_665
Al2 Al3 Al1 177.61(19) 9_566 1_665
Li2 Al3 Al1 67.12(9) 9_666 1_665
Al2 Al3 Al1 67.12(9) 9_666 1_665
Li2 Al3 Al1 109.62(4) 5_554 1_665
Al2 Al3 Al1 109.62(4) 5_554 1_665
Li2 Al3 Al1 109.62(4) 5 1_665
Al2 Al3 Al1 109.62(4) 5 1_665
Li2 Al3 Al1 67.12(9) 9_566 1_565
Al2 Al3 Al1 67.12(9) 9_566 1_565
Li2 Al3 Al1 177.61(19) 9_666 1_565
Al2 Al3 Al1 177.61(19) 9_666 1_565
Li2 Al3 Al1 109.62(4) 5_554 1_565
Al2 Al3 Al1 109.62(4) 5_554 1_565
Li2 Al3 Al1 109.62(4) 5 1_565
Al2 Al3 Al1 109.62(4) 5 1_565
Al1 Al3 Al1 110.49(16) 1_665 1_565
Li2 Al3 Li3 109.37(5) 9_566 9_676
Al2 Al3 Li3 109.37(5) 9_566 9_676
Li2 Al3 Li3 109.37(5) 9_666 9_676
Al2 Al3 Li3 109.37(5) 9_666 9_676
Li2 Al3 Li3 177.8(2) 5_554 9_676
Al2 Al3 Li3 177.8(2) 5_554 9_676
Li2 Al3 Li3 74.36(11) 5 9_676
Al2 Al3 Li3 74.36(11) 5 9_676
Al1 Al3 Li3 69.32(11) 1_665 9_676
Al1 Al3 Li3 69.32(11) 1_565 9_676
Li2 Al3 Al3 109.37(5) 9_566 9_676
Al2 Al3 Al3 109.37(5) 9_566 9_676
Li2 Al3 Al3 109.37(5) 9_666 9_676
Al2 Al3 Al3 109.37(5) 9_666 9_676
Li2 Al3 Al3 177.8(2) 5_554 9_676
Al2 Al3 Al3 177.8(2) 5_554 9_676
Li2 Al3 Al3 74.36(11) 5 9_676
Al2 Al3 Al3 74.36(11) 5 9_676
Al1 Al3 Al3 69.32(11) 1_665 9_676
Al1 Al3 Al3 69.32(11) 1_565 9_676
Li3 Al3 Al3 0.0 9_676 9_676

loop_
_geom_bond_atom_site_label_1
_geom_bond_atom_site_label_2
_geom_bond_distance
_geom_bond_site_symmetry_2
Al1 Al1 2.6783(12) 9
Al1 Al1 2.6783(12) 9_556
Al1 Al2 2.775(3) .
Al1 Li2 2.775(3) 1_554
Al1 Al2 2.775(3) 1_554
Al1 Li3 2.835(3) 1_445
Al1 Al3 2.835(3) 1_445
Al1 Li3 2.835(3) 1_545
Al1 Al3 2.835(3) 1_545
Al1 Li2 2.938(3) 13_556
Al1 Al2 2.938(3) 13_556
Al1 Li2 2.938(3) 13_456
Al1 Al2 2.938(3) 13_456
Al1 Li2 3.092(5) 9_556
Al1 Al2 3.092(5) 9_556
Al1 Li3 3.2386(8) 9_666
Al1 Al3 3.2386(8) 9_666
Al1 Li3 3.2386(8) 9_565
Al1 Al3 3.2386(8) 9_565
Al1 Li3 3.2386(8) 9_566
Al1 Al3 3.2386(8) 9_566
Al1 Li3 3.2386(8) 9_665
Al1 Al3 3.2386(8) 9_665
Al1 Li3 3.268(5) 5_445
Al1 Al3 3.268(5) 5_445
Al1 Al1 4.4901(16) 1_554
Al1 Al1 4.4901(16) 1_556
Al1 Li2 4.587(4) 5_444
Al1 Al2 4.587(4) 5_444
Al2 Li3 2.757(4) 9_566
Al2 Al3 2.757(4) 9_566
Al2 Li3 2.757(4) 9_666
Al2 Al3 2.757(4) 9_666
Al2 Al1 2.775(3) 1_556
Al2 Li3 2.778(4) 5_446
Al2 Al3 2.778(4) 5_446
Al2 Li3 2.778(4) 5_445
Al2 Al3 2.778(4) 5_445
Al2 Al1 2.938(3) 13_556
Al2 Al1 2.938(3) 13_456
Al3 Li2 2.757(4) 9_566
Al3 Al2 2.757(4) 9_566
Al3 Li2 2.757(4) 9_666
Al3 Al2 2.757(4) 9_666
Al3 Li2 2.778(4) 5_554
Al3 Al2 2.778(4) 5_554
Al3 Li2 2.778(4) 5
Al3 Al2 2.778(4) 5
Al3 Al1 2.835(3) 1_665
Al3 Al1 2.835(3) 1_565
Al3 Li3 2.860(6) 9_676
Al3 Al3 2.860(6) 9_676
